data_7201015
loop_
_publ_author_name
'Du, Miao'
'Li, Cheng-Peng'
'Guo, Jian-Hua'

_publ_section_title
;
 Unusual anion effect on the direction of three-dimensional (3-D)
 channel-like silver(I) coordination frameworks with isonicotinic acid
 N-oxide
;
_journal_issue 8
_journal_name_full CrystEngComm
_journal_page_first 1536
_journal_paper_doi 10.1039/b903074c
_journal_volume 11
_journal_year 2009
_chemical_formula_sum 'C6 H6 Ag N O4'
_chemical_formula_weight 263.99
_chemical_name_systematic
;
?
;
_space_group_IT_number 14
_symmetry_cell_setting monoclinic
_symmetry_space_group_name_Hall '-P 2ybc'
_symmetry_space_group_name_H-M 'P 1 21/c 1'
_atom_sites_solution_hydrogens geom
_atom_sites_solution_primary direct
_atom_sites_solution_secondary difmap
_audit_creation_method SHELXL-97
_cell_angle_alpha 90.00
_cell_angle_beta 90.726(10)
_cell_angle_gamma 90.00
_cell_formula_units_Z 4
_cell_length_a 3.577(2)
_cell_length_b 17.335(10)
_cell_length_c 11.596(7)
_cell_measurement_reflns_used 898
_cell_measurement_temperature 296(2)
_cell_measurement_theta_max 26.32
_cell_measurement_theta_min 3.71
_cell_volume 719.0(7)
_computing_cell_refinement 'Bruker APEX II'
_computing_data_collection 'Bruker APEX II'
_computing_data_reduction 'Bruker SAINT'
_computing_molecular_graphics 'Bruker SHELXTL'
_computing_publication_material 'Bruker SHELXTL'
_computing_structure_refinement 'SHELXL-97 (Sheldrick, 1997)'
_computing_structure_solution 'SHELXS-97 (Sheldrick, 1990)'
_diffrn_ambient_temperature 296(2)
_diffrn_measured_fraction_theta_full 0.986
_diffrn_measured_fraction_theta_max 0.986
_diffrn_measurement_device_type 'CCD area detector'
_diffrn_measurement_method 'phi and omega scans'
_diffrn_radiation_monochromator graphite
_diffrn_radiation_source 'fine-focus sealed tube'
_diffrn_radiation_type MoK\a
_diffrn_radiation_wavelength 0.71073
_diffrn_reflns_av_R_equivalents 0.0396
_diffrn_reflns_av_sigmaI/netI 0.0526
_diffrn_reflns_limit_h_max 3
_diffrn_reflns_limit_h_min -4
_diffrn_reflns_limit_k_max 21
_diffrn_reflns_limit_k_min -19
_diffrn_reflns_limit_l_max 7
_diffrn_reflns_limit_l_min -14
_diffrn_reflns_number 3967
_diffrn_reflns_theta_full 26.43
_diffrn_reflns_theta_max 26.43
_diffrn_reflns_theta_min 2.11
_exptl_absorpt_coefficient_mu 2.772
_exptl_absorpt_correction_T_max 1.000000
_exptl_absorpt_correction_T_min 0.809954
_exptl_absorpt_correction_type multi-scan
_exptl_absorpt_process_details SADABS
_exptl_crystal_colour COLORLESS
_exptl_crystal_density_diffrn 2.439
_exptl_crystal_density_meas ?
_exptl_crystal_density_method 'not measured'
_exptl_crystal_description BLOCK
_exptl_crystal_F_000 512
_exptl_crystal_size_max 0.28
_exptl_crystal_size_mid 0.22
_exptl_crystal_size_min 0.14
_refine_diff_density_max 0.569
_refine_diff_density_min -0.756
_refine_diff_density_rms 0.116
_refine_ls_extinction_method none
_refine_ls_goodness_of_fit_ref 1.084
_refine_ls_hydrogen_treatment constr
_refine_ls_matrix_type full
_refine_ls_number_parameters 109
_refine_ls_number_reflns 1474
_refine_ls_number_restraints 0
_refine_ls_restrained_S_all 1.084
_refine_ls_R_factor_all 0.0842
_refine_ls_R_factor_gt 0.0475
_refine_ls_shift/su_max 0.003
_refine_ls_shift/su_mean 0.001
_refine_ls_structure_factor_coef Fsqd
_refine_ls_weighting_details 'calc w=1/[\s^2^(Fo^2^)+(0.0400P)^2^+0.0000P] where P=(Fo^2^+2Fc^2^)/3'
_refine_ls_weighting_scheme calc
_refine_ls_wR_factor_gt 0.0765
_refine_ls_wR_factor_ref 0.0848
_reflns_number_gt 1081
_reflns_number_total 1474
_reflns_threshold_expression >2sigma(I)
_cod_data_source_file b903074c.txt
_cod_data_source_block 2
_cod_depositor_comments
;
The following automatic conversions were performed:
'_symmetry_cell_setting' value 'Monoclinic' changed to 'monoclinic'
according to '/home/saulius/struct/CIF-dictionaries/cif_core.dic'
dictionary named 'cif_core.dic' version 2.4.1 from
2010-06-29.

'_exptl_absorpt_correction_type' value 'MULTI-SCAN' changed
to 'multi-scan' according to
'/home/saulius/struct/CIF-dictionaries/cif_core.dic' dictionary named
'cif_core.dic' version 2.4.1 from 2010-06-29.

Automatic conversion script
Id: cif_fix_enum 1527 2010-12-29 10:47:43Z saulius 

The following automatic conversions were performed:

'_exptl_crystal_density_meas' value 'NONE' was changed to '?' - the
value is perceived as not measured.

Automatic conversion script
Id: cif_fix_values 3008 2015-01-20 13:52:24Z robertas 
;
_cod_original_sg_symbol_H-M P2(1)/c
_cod_database_code 7201015

loop_
_symmetry_equiv_pos_as_xyz
'x, y, z'
'-x, y+1/2, -z+1/2'
'-x, -y, -z'
'x, -y-1/2, z-1/2'

loop_
_atom_site_label
_atom_site_type_symbol
_atom_site_fract_x
_atom_site_fract_y
_atom_site_fract_z
_atom_site_U_iso_or_equiv
_atom_site_adp_type
_atom_site_occupancy
_atom_site_symmetry_multiplicity
_atom_site_calc_flag
_atom_site_refinement_flags
_atom_site_disorder_assembly
_atom_site_disorder_group
Ag1 Ag 1.35522(14) 0.53058(2) 0.60189(4) 0.03913(19) Uani 1 1 d . . .
O1 O 0.9255(11) 0.56070(19) 0.7558(3) 0.0322(10) Uani 1 1 d . . .
O2 O 0.4929(11) 0.85927(18) 1.0198(3) 0.0304(9) Uani 1 1 d . . .
O3 O 0.7323(11) 0.9093(2) 0.8595(3) 0.0332(10) Uani 1 1 d . . .
N1 N 0.8647(12) 0.6306(2) 0.7964(4) 0.0228(10) Uani 1 1 d . . .
C1 C 0.9548(14) 0.6929(3) 0.7322(4) 0.0202(11) Uani 1 1 d . . .
H1 H 1.0614 0.6862 0.6602 0.024 Uiso 1 1 calc R . .
C2 C 0.8896(13) 0.7652(3) 0.7729(4) 0.0195(11) Uani 1 1 d . . .
H2 H 0.9545 0.8078 0.7287 0.023 Uiso 1 1 calc R . .
C3 C 0.7273(13) 0.7758(3) 0.8796(4) 0.0171(11) Uani 1 1 d . . .
C4 C 0.6421(15) 0.7105(3) 0.9444(5) 0.0234(12) Uani 1 1 d . . .
H4 H 0.5372 0.7159 1.0169 0.028 Uiso 1 1 calc R . .
C5 C 0.7125(14) 0.6389(3) 0.9014(5) 0.0263(14) Uani 1 1 d . . .
H5 H 0.6553 0.5954 0.9448 0.032 Uiso 1 1 calc R . .
C6 C 0.6439(14) 0.8555(3) 0.9239(4) 0.0212(12) Uani 1 1 d . . .
O4 O 0.6684(13) 0.4208(3) 0.8689(4) 0.0622(14) Uani 1 1 d . . .
H4A H 0.4545 0.4417 0.8786 0.093 Uiso 1 1 d R . .
H4B H 0.8415 0.4493 0.8431 0.093 Uiso 1 1 d R . .

loop_
_atom_site_aniso_label
_atom_site_aniso_U_11
_atom_site_aniso_U_22
_atom_site_aniso_U_33
_atom_site_aniso_U_23
_atom_site_aniso_U_13
_atom_site_aniso_U_12
Ag1 0.0663(4) 0.0174(2) 0.0342(3) 0.0006(2) 0.0220(2) -0.0034(2)
O1 0.041(2) 0.0165(17) 0.039(2) -0.0051(16) 0.015(2) 0.0033(16)
O2 0.047(3) 0.0187(17) 0.026(2) -0.0044(16) 0.0115(19) 0.0048(17)
O3 0.051(3) 0.0123(18) 0.036(2) -0.0021(17) 0.018(2) 0.0047(16)
N1 0.021(2) 0.016(2) 0.031(3) -0.0048(18) 0.006(2) -0.0006(18)
C1 0.019(3) 0.020(2) 0.021(3) -0.001(2) 0.001(2) 0.003(2)
C2 0.016(3) 0.018(2) 0.025(3) 0.001(2) 0.000(2) 0.000(2)
C3 0.012(3) 0.017(2) 0.021(3) -0.0035(19) 0.000(2) 0.0025(19)
C4 0.023(3) 0.024(3) 0.023(3) -0.002(2) 0.004(2) 0.001(2)
C5 0.034(4) 0.019(3) 0.026(3) 0.002(2) 0.007(3) 0.000(2)
C6 0.015(3) 0.023(3) 0.026(3) -0.006(2) -0.004(3) -0.001(2)
O4 0.080(4) 0.052(3) 0.055(3) 0.010(2) 0.022(3) -0.006(2)

loop_
_atom_type_symbol
_atom_type_description
_atom_type_scat_dispersion_real
_atom_type_scat_dispersion_imag
_atom_type_scat_source
C C 0.0033 0.0016 'International Tables Vol C Tables 4.2.6.8 and 6.1.1.4'
H H 0.0000 0.0000 'International Tables Vol C Tables 4.2.6.8 and 6.1.1.4'
N N 0.0061 0.0033 'International Tables Vol C Tables 4.2.6.8 and 6.1.1.4'
O O 0.0106 0.0060 'International Tables Vol C Tables 4.2.6.8 and 6.1.1.4'
Ag Ag -0.8971 1.1015 'International Tables Vol C Tables 4.2.6.8 and 6.1.1.4'

loop_
_geom_angle_atom_site_label_1
_geom_angle_atom_site_label_2
_geom_angle_atom_site_label_3
_geom_angle
_geom_angle_site_symmetry_1
_geom_angle_site_symmetry_3
_geom_angle_publ_flag
O3 Ag1 O2 164.99(13) 2_746 4_675 ?
O3 Ag1 O1 87.84(13) 2_746 . ?
O2 Ag1 O1 106.24(13) 4_675 . ?
O3 Ag1 Ag1 82.15(10) 2_746 3_866 ?
O2 Ag1 Ag1 82.87(10) 4_675 3_866 ?
O1 Ag1 Ag1 161.15(10) . 3_866 ?
N1 O1 Ag1 124.7(3) . . ?
C6 O2 Ag1 122.5(3) . 4_476 ?
C6 O3 Ag1 124.4(3) . 2_756 ?
O1 N1 C5 119.4(4) . . ?
O1 N1 C1 119.7(4) . . ?
C5 N1 C1 121.0(4) . . ?
N1 C1 C2 120.1(5) . . ?
N1 C1 H1 119.9 . . ?
C2 C1 H1 119.9 . . ?
C1 C2 C3 120.5(5) . . ?
C1 C2 H2 119.8 . . ?
C3 C2 H2 119.8 . . ?
C2 C3 C4 118.1(5) . . ?
C2 C3 C6 120.9(4) . . ?
C4 C3 C6 120.9(4) . . ?
C5 C4 C3 119.9(5) . . ?
C5 C4 H4 120.0 . . ?
C3 C4 H4 120.0 . . ?
N1 C5 C4 120.4(5) . . ?
N1 C5 H5 119.8 . . ?
C4 C5 H5 119.8 . . ?
O3 C6 O2 128.1(5) . . ?
O3 C6 C3 115.5(4) . . ?
O2 C6 C3 116.4(5) . . ?
H4A O4 H4B 117.3 . . ?

loop_
_geom_bond_atom_site_label_1
_geom_bond_atom_site_label_2
_geom_bond_distance
_geom_bond_site_symmetry_2
_geom_bond_publ_flag
Ag1 O3 2.174(4) 2_746 ?
Ag1 O2 2.192(3) 4_675 ?
Ag1 O1 2.427(4) . ?
Ag1 Ag1 2.8005(15) 3_866 ?
O1 N1 1.320(5) . ?
O2 C6 1.244(6) . ?
O2 Ag1 2.192(3) 4_476 ?
O3 C6 1.239(6) . ?
O3 Ag1 2.174(4) 2_756 ?
N1 C5 1.348(7) . ?
N1 C1 1.352(6) . ?
C1 C2 1.361(7) . ?
C1 H1 0.9300 . ?
C2 C3 1.385(7) . ?
C2 H2 0.9300 . ?
C3 C4 1.394(7) . ?
C3 C6 1.505(7) . ?
C4 C5 1.363(7) . ?
C4 H4 0.9300 . ?
C5 H5 0.9300 . ?
O4 H4A 0.8552 . ?
O4 H4B 0.8492 . ?

loop_
_geom_torsion_atom_site_label_1
_geom_torsion_atom_site_label_2
_geom_torsion_atom_site_label_3
_geom_torsion_atom_site_label_4
_geom_torsion
_geom_torsion_site_symmetry_1
_geom_torsion_site_symmetry_2
_geom_torsion_site_symmetry_3
_geom_torsion_site_symmetry_4
_geom_torsion_publ_flag
O3 Ag1 O1 N1 171.0(4) 2_746 . . . ?
O2 Ag1 O1 N1 -14.3(4) 4_675 . . . ?
Ag1 Ag1 O1 N1 -131.2(3) 3_866 . . . ?
Ag1 O1 N1 C5 -160.4(4) . . . . ?
Ag1 O1 N1 C1 19.8(6) . . . . ?
O1 N1 C1 C2 179.3(5) . . . . ?
C5 N1 C1 C2 -0.5(8) . . . . ?
N1 C1 C2 C3 -0.7(8) . . . . ?
C1 C2 C3 C4 1.5(8) . . . . ?
C1 C2 C3 C6 -178.2(5) . . . . ?
C2 C3 C4 C5 -1.2(8) . . . . ?
C6 C3 C4 C5 178.6(5) . . . . ?
O1 N1 C5 C4 -179.0(5) . . . . ?
C1 N1 C5 C4 0.8(8) . . . . ?
C3 C4 C5 N1 0.0(8) . . . . ?
Ag1 O3 C6 O2 0.1(8) 2_756 . . . ?
Ag1 O3 C6 C3 179.5(3) 2_756 . . . ?
Ag1 O2 C6 O3 -1.6(8) 4_476 . . . ?
Ag1 O2 C6 C3 179.0(3) 4_476 . . . ?
C2 C3 C6 O3 -0.5(7) . . . . ?
C4 C3 C6 O3 179.8(5) . . . . ?
C2 C3 C6 O2 178.9(5) . . . . ?
C4 C3 C6 O2 -0.8(7) . . . . ?
